data_1544344
loop_
_publ_author_name
'Attfield, J.P.'
'Sleight, A.W.'
'Cheetham, A.K.'

_publ_section_title
;
 Structure determination of alpha-CrPO4 from powder synchrotron X-ray data
;
_journal_name_full Nature
_journal_page_first 620
_journal_page_last 622
_journal_volume 322
_journal_year 1986
_chemical_formula_sum 'Cr O4 P'
_chemical_name_common 'alpha-CrPO4, J. P. Attfield et al., Na'
_space_group_IT_number 74
_space_group_name_H-M_alt 'I m m a'
_symmetry_space_group_name_Hall '-I 2b 2'
_symmetry_space_group_name_H-M 'I m m a'
_cell_angle_alpha 90
_cell_angle_beta 90
_cell_angle_gamma 90
_cell_formula_units_Z 12
_cell_length_a 10.40583(11)
_cell_length_b 12.89952(11)
_cell_length_c 6.29933(6)
_cell_volume 845.560(14)
_cod_data_source_file CrPO4-alpha.cif
_cod_data_source_block CrPO4-alpha
_cod_original_formula_sum 'O4 P Cr'
_cod_database_code 1544344

loop_
_space_group_symop_operation_xyz
'x, y, z'
'-x, -y, -z'
'-x, -y+1/2, z'
'x, y+1/2, -z'
'-x, y+1/2, -z'
'x, -y+1/2, z'
'x, -y, -z'
'-x, y, z'
'x+1/2, y+1/2, z+1/2'
'-x+1/2, -y+1/2, -z+1/2'
'-x+1/2, -y, z+1/2'
'x+1/2, y, -z+1/2'
'-x+1/2, y, -z+1/2'
'x+1/2, -y, z+1/2'
'x+1/2, -y+1/2, -z+1/2'
'-x+1/2, y+1/2, z+1/2'

loop_
_atom_site_label
_atom_site_occupancy
_atom_site_fract_x
_atom_site_fract_y
_atom_site_fract_z
_atom_site_adp_type
_atom_site_B_iso_or_equiv
_atom_site_type_symbol
Cr1 1.0 0.500000 0.500000 0.000000 Biso 0.570000 Cr
Cr2 1.0 0.250000 0.3659(4) 0.250000 Biso 0.570000 Cr
P1 1.0 0.500000 0.250000 0.0801(13) Biso 0.570000 P
P2 1.0 0.250000 0.5740(5) 0.250000 Biso 0.570000 P
O1 1.0 0.3800(11) 0.250000 0.2275(17) Biso 0.570000 O
O2 1.0 0.3601(7) 0.4912(7) 0.2155(13) Biso 0.570000 O
O3 1.0 0.2259(7) 0.6353(7) 0.0576(10) Biso 0.570000 O
O4 1.0 0.500000 0.3507(8) -0.0468(16) Biso 0.570000 O
